data_7019798
loop_
_publ_author_name
'Han, Li-Wei'
'Lin, Jing-Xiang'
'L\"u, Jian'
'Cao, Rong'

_publ_section_title
;
 New types of hybrid solids of tetravanadate polyanions and cucurbituril.
;
_journal_issue 33
_journal_name_full 'Dalton transactions (Cambridge, England : 2003)'
_journal_page_first 10080
_journal_page_last 10084
_journal_paper_doi 10.1039/c2dt30559c
_journal_volume 41
_journal_year 2012
_chemical_formula_sum 'C80 H144 N44 O46 V4'
_chemical_formula_weight 2662.15
_chemical_name_systematic
;
?
;
_space_group_IT_number 15
_symmetry_cell_setting monoclinic
_symmetry_space_group_name_Hall '-C 2yc'
_symmetry_space_group_name_H-M 'C 1 2/c 1'
_atom_sites_solution_hydrogens geom
_atom_sites_solution_primary direct
_atom_sites_solution_secondary difmap
_audit_creation_method SHELXL-97
_cell_angle_alpha 90.00
_cell_angle_beta 100.945(19)
_cell_angle_gamma 90.00
_cell_formula_units_Z 4
_cell_length_a 37.778(14)
_cell_length_b 14.420(5)
_cell_length_c 21.471(7)
_cell_measurement_temperature 293(2)
_cell_volume 11484(7)
_computing_cell_refinement 'CrystalClear (Rigaku Corp., 2000)'
_computing_data_collection 'CrystalClear (Rigaku Corp., 2000)'
_computing_data_reduction 'CrystalClear (Rigaku Corp., 2000)'
_computing_molecular_graphics 'SHELXL-97 (Sheldrick, 1997)'
_computing_publication_material 'SHELXL-97 (Sheldrick, 1997)'
_computing_structure_refinement 'SHELXL-97 (Sheldrick, 1997)'
_computing_structure_solution 'SHELXS-97 (Sheldrick, 1990)'
_diffrn_ambient_temperature 293(2)
_diffrn_measured_fraction_theta_full 0.998
_diffrn_measured_fraction_theta_max 0.998
_diffrn_measurement_device_type
;
Mercury
;
_diffrn_measurement_method dtprofit.ref
_diffrn_radiation_monochromator graphite
_diffrn_radiation_source 'fine-focus sealed tube'
_diffrn_radiation_type MoK\a
_diffrn_radiation_wavelength 0.71073
_diffrn_reflns_av_R_equivalents 0.0553
_diffrn_reflns_av_sigmaI/netI 0.0525
_diffrn_reflns_limit_h_max 44
_diffrn_reflns_limit_h_min -35
_diffrn_reflns_limit_k_max 17
_diffrn_reflns_limit_k_min -17
_diffrn_reflns_limit_l_max 25
_diffrn_reflns_limit_l_min -25
_diffrn_reflns_number 36207
_diffrn_reflns_theta_full 25.00
_diffrn_reflns_theta_max 25.00
_diffrn_reflns_theta_min 2.50
_diffrn_standards_decay_% none
_diffrn_standards_interval_count none
_diffrn_standards_interval_time none
_diffrn_standards_number none
_exptl_absorpt_coefficient_mu 0.424
_exptl_absorpt_correction_T_max 0.9276
_exptl_absorpt_correction_T_min 0.9200
_exptl_absorpt_correction_type empirical
_exptl_crystal_colour colorless
_exptl_crystal_density_diffrn 1.540
_exptl_crystal_density_method 'not measured'
_exptl_crystal_description block
_exptl_crystal_F_000 5568
_exptl_crystal_size_max 0.20
_exptl_crystal_size_mid 0.20
_exptl_crystal_size_min 0.18
_refine_diff_density_max 1.188
_refine_diff_density_min -0.578
_refine_diff_density_rms 0.096
_refine_ls_extinction_method none
_refine_ls_goodness_of_fit_ref 1.117
_refine_ls_hydrogen_treatment mixed
_refine_ls_matrix_type full
_refine_ls_number_parameters 887
_refine_ls_number_reflns 10080
_refine_ls_number_restraints 54
_refine_ls_restrained_S_all 1.120
_refine_ls_R_factor_all 0.0930
_refine_ls_R_factor_gt 0.0742
_refine_ls_shift/su_max 0.086
_refine_ls_shift/su_mean 0.001
_refine_ls_structure_factor_coef Fsqd
_refine_ls_weighting_details 'calc w=1/[\s^2^(Fo^2^)+(0.1197P)^2^+19.5580P] where P=(Fo^2^+2Fc^2^)/3'
_refine_ls_weighting_scheme calc
_refine_ls_wR_factor_gt 0.2118
_refine_ls_wR_factor_ref 0.2270
_reflns_number_gt 7945
_reflns_number_total 10080
_reflns_threshold_expression >2sigma(I)
_cod_data_source_file c2dt30559c.txt
_cod_data_source_block complex1
_cod_original_sg_symbol_H-M C2/c
_cod_database_code 7019798

loop_
_symmetry_equiv_pos_as_xyz
'x, y, z'
'-x, y, -z+1/2'
'x+1/2, y+1/2, z'
'-x+1/2, y+1/2, -z+1/2'
'-x, -y, -z'
'x, -y, z-1/2'
'-x+1/2, -y+1/2, -z'
'x+1/2, -y+1/2, z-1/2'

loop_
_atom_site_label
_atom_site_type_symbol
_atom_site_fract_x
_atom_site_fract_y
_atom_site_fract_z
_atom_site_U_iso_or_equiv
_atom_site_adp_type
_atom_site_occupancy
_atom_site_symmetry_multiplicity
_atom_site_calc_flag
_atom_site_refinement_flags
V1 V 0.438180(11) 0.10018(3) 0.204963(19) 0.03707(12) Uani 1 1 d .
V2 V 0.515435(11) 0.09899(3) 0.14872(2) 0.04021(12) Uani 1 1 d .
O11 O 0.52155(6) 0.0472(2) 0.08463(11) 0.0830(9) Uani 1 1 d .
O12 O 0.51024(6) 0.21052(17) 0.13490(12) 0.0759(8) Uani 1 1 d .
O13 O 0.47538(5) 0.05446(15) 0.17282(9) 0.0512(6) Uani 1 1 d .
O14 O 0.43518(6) 0.21176(16) 0.19019(11) 0.0655(7) Uani 1 1 d .
O15 O 0.40014(6) 0.05028(19) 0.17247(10) 0.0707(8) Uani 1 1 d .
O16 O 0.44629(5) 0.08132(16) 0.28918(8) 0.0520(6) Uani 1 1 d .
C1 C 0.46374(6) 0.70026(15) 0.48219(11) 0.0298(6) Uani 1 1 d .
H1A H 0.4713 0.7255 0.5245 0.036 Uiso 1 1 calc R
H1B H 0.4846 0.6997 0.4619 0.036 Uiso 1 1 calc R
C2 C 0.38574(6) 0.69775(16) 0.54472(10) 0.0290(6) Uani 1 1 d .
H2A H 0.4037 0.7218 0.5793 0.035 Uiso 1 1 calc R
H2B H 0.3630 0.6948 0.5593 0.035 Uiso 1 1 calc R
C3 C 0.45641(6) 0.53984(16) 0.44385(10) 0.0304(6) Uani 1 1 d .
C4 C 0.43300(6) 0.56926(16) 0.53617(10) 0.0278(5) Uani 1 1 d .
C5 C 0.42674(6) 0.46287(16) 0.51653(10) 0.0285(6) Uani 1 1 d .
C6 C 0.45454(7) 0.58684(17) 0.60274(11) 0.0354(6) Uani 1 1 d .
H6A H 0.4416 0.5623 0.6335 0.053 Uiso 1 1 calc R
H6B H 0.4579 0.6523 0.6093 0.053 Uiso 1 1 calc R
H6C H 0.4776 0.5569 0.6073 0.053 Uiso 1 1 calc R
C7 C 0.44289(7) 0.39218(17) 0.56641(12) 0.0377(7) Uani 1 1 d .
H7A H 0.4317 0.3981 0.6028 0.057 Uiso 1 1 calc R
H7B H 0.4683 0.4030 0.5788 0.057 Uiso 1 1 calc R
H7C H 0.4389 0.3308 0.5492 0.057 Uiso 1 1 calc R
C8 C 0.37056(6) 0.53860(16) 0.51166(10) 0.0290(6) Uani 1 1 d .
C9 C 0.44552(6) 0.37516(16) 0.42189(11) 0.0327(6) Uani 1 1 d .
H9A H 0.4662 0.3822 0.4015 0.039 Uiso 1 1 calc R
H9B H 0.4500 0.3219 0.4499 0.039 Uiso 1 1 calc R
C10 C 0.36645(6) 0.37373(16) 0.48410(10) 0.0298(6) Uani 1 1 d .
H10A H 0.3437 0.3796 0.4984 0.036 Uiso 1 1 calc R
H10B H 0.3792 0.3215 0.5063 0.036 Uiso 1 1 calc R
C11 C 0.41347(6) 0.37498(15) 0.31082(10) 0.0290(6) Uani 1 1 d .
C12 C 0.38284(6) 0.30254(15) 0.38289(10) 0.0278(5) Uani 1 1 d .
C13 C 0.35959(6) 0.29578(15) 0.31348(10) 0.0281(5) Uani 1 1 d .
C14 C 0.32605(6) 0.37154(15) 0.37971(10) 0.0286(6) Uani 1 1 d .
C15 C 0.39417(7) 0.20938(16) 0.41502(12) 0.0391(7) Uani 1 1 d .
H15A H 0.4097 0.1773 0.3916 0.059 Uiso 1 1 calc R
H15B H 0.3731 0.1725 0.4159 0.059 Uiso 1 1 calc R
H15C H 0.4068 0.2201 0.4576 0.059 Uiso 1 1 calc R
C16 C 0.35201(7) 0.19619(16) 0.28821(12) 0.0405(7) Uani 1 1 d .
H16A H 0.3377 0.1642 0.3138 0.061 Uiso 1 1 calc R
H16B H 0.3744 0.1639 0.2900 0.061 Uiso 1 1 calc R
H16C H 0.3393 0.1985 0.2451 0.061 Uiso 1 1 calc R
C17 C 0.37273(6) 0.35695(16) 0.20745(10) 0.0302(6) Uani 1 1 d .
H17A H 0.3605 0.3014 0.1893 0.036 Uiso 1 1 calc R
H17B H 0.3950 0.3623 0.1914 0.036 Uiso 1 1 calc R
C18 C 0.29447(6) 0.35261(16) 0.26946(11) 0.0310(6) Uani 1 1 d .
H18A H 0.2923 0.2976 0.2430 0.037 Uiso 1 1 calc R
H18B H 0.2733 0.3555 0.2888 0.037 Uiso 1 1 calc R
C19 C 0.36449(6) 0.51879(16) 0.17155(10) 0.0303(6) Uani 1 1 d .
C20 C 0.31067(6) 0.43770(15) 0.17232(10) 0.0272(5) Uani 1 1 d .
C21 C 0.30172(6) 0.54123(16) 0.14826(10) 0.0294(6) Uani 1 1 d .
C22 C 0.27832(6) 0.51487(16) 0.24175(10) 0.0290(6) Uani 1 1 d .
C23 C 0.29528(7) 0.36295(17) 0.12528(11) 0.0357(6) Uani 1 1 d .
H23A H 0.2694 0.3661 0.1174 0.054 Uiso 1 1 calc R
H23B H 0.3030 0.3032 0.1424 0.054 Uiso 1 1 calc R
H23C H 0.3037 0.3722 0.0863 0.054 Uiso 1 1 calc R
C24 C 0.27801(7) 0.55024(18) 0.08291(11) 0.0376(7) Uani 1 1 d .
H24A H 0.2547 0.5239 0.0836 0.056 Uiso 1 1 calc R
H24B H 0.2890 0.5179 0.0524 0.056 Uiso 1 1 calc R
H24C H 0.2753 0.6146 0.0715 0.056 Uiso 1 1 calc R
C25 C 0.34499(6) 0.67437(16) 0.13207(10) 0.0303(6) Uani 1 1 d .
H25A H 0.3679 0.6744 0.1179 0.036 Uiso 1 1 calc R
H25B H 0.3266 0.6928 0.0963 0.036 Uiso 1 1 calc R
C26 C 0.26725(6) 0.67052(16) 0.19674(11) 0.0301(6) Uani 1 1 d .
H26A H 0.2580 0.6876 0.1530 0.036 Uiso 1 1 calc R
H26B H 0.2469 0.6671 0.2183 0.036 Uiso 1 1 calc R
C27 C 0.37881(6) 0.77138(16) 0.21553(11) 0.0317(6) Uani 1 1 d .
C28 C 0.33487(6) 0.86498(15) 0.24951(10) 0.0278(5) Uani 1 1 d .
C29 C 0.31617(6) 0.79724(16) 0.19469(10) 0.0296(6) Uani 1 1 d .
C30 C 0.29239(6) 0.76910(15) 0.28733(11) 0.0285(6) Uani 1 1 d .
C31 C 0.29534(7) 0.84467(19) 0.13553(12) 0.0413(7) Uani 1 1 d .
H31A H 0.2757 0.8794 0.1464 0.062 Uiso 1 1 calc R
H31B H 0.2861 0.7987 0.1044 0.062 Uiso 1 1 calc R
H31C H 0.3111 0.8858 0.1186 0.062 Uiso 1 1 calc R
C32 C 0.32944(7) 0.96797(17) 0.23604(13) 0.0425(7) Uani 1 1 d .
H32A H 0.3043 0.9827 0.2310 0.064 Uiso 1 1 calc R
H32B H 0.3378 0.9833 0.1978 0.064 Uiso 1 1 calc R
H32C H 0.3428 1.0029 0.2708 0.064 Uiso 1 1 calc R
C33 C 0.40251(6) 0.88210(17) 0.30073(11) 0.0319(6) Uani 1 1 d .
H33A H 0.4243 0.8753 0.2835 0.038 Uiso 1 1 calc R
H33B H 0.3976 0.9479 0.3031 0.038 Uiso 1 1 calc R
C34 C 0.32342(6) 0.88101(16) 0.36521(11) 0.0304(6) Uani 1 1 d .
H34A H 0.3269 0.9471 0.3602 0.036 Uiso 1 1 calc R
H34B H 0.3018 0.8728 0.3828 0.036 Uiso 1 1 calc R
C35 C 0.43070(7) 0.87369(18) 0.53114(12) 0.0412(7) Uani 1 1 d .
H35A H 0.4133 0.9096 0.5481 0.062 Uiso 1 1 calc R
H35B H 0.4479 0.9145 0.5177 0.062 Uiso 1 1 calc R
H35C H 0.4430 0.8325 0.5632 0.062 Uiso 1 1 calc R
C36 C 0.43663(6) 0.78285(16) 0.38494(11) 0.0297(6) Uani 1 1 d .
C37 C 0.39120(6) 0.87568(16) 0.41520(11) 0.0298(6) Uani 1 1 d .
C38 C 0.41142(6) 0.81697(16) 0.47435(10) 0.0286(6) Uani 1 1 d .
C39 C 0.34924(6) 0.78330(15) 0.45559(11) 0.0283(5) Uani 1 1 d .
C40 C 0.39433(7) 0.98025(17) 0.42241(13) 0.0404(7) Uani 1 1 d .
H40A H 0.3827 1.0000 0.4562 0.061 Uiso 1 1 calc R
H40B H 0.3830 1.0094 0.3836 0.061 Uiso 1 1 calc R
H40C H 0.4193 0.9975 0.4321 0.061 Uiso 1 1 calc R
N1 N 0.37269(5) 0.83811(13) 0.25793(9) 0.0305(5) Uani 1 1 d .
N2 N 0.31792(5) 0.83749(13) 0.30302(9) 0.0301(5) Uani 1 1 d .
N3 N 0.29157(5) 0.74342(13) 0.22619(9) 0.0291(5) Uani 1 1 d .
N4 N 0.34648(5) 0.74263(13) 0.18176(9) 0.0299(5) Uani 1 1 d .
N5 N 0.33732(5) 0.58000(13) 0.15046(9) 0.0301(5) Uani 1 1 d .
N6 N 0.28366(5) 0.57889(13) 0.19783(9) 0.0317(5) Uani 1 1 d .
N7 N 0.29489(5) 0.43318(13) 0.22970(9) 0.0298(5) Uani 1 1 d .
N8 N 0.35008(5) 0.43715(13) 0.18603(9) 0.0304(5) Uani 1 1 d .
N9 N 0.32629(5) 0.34322(13) 0.31955(9) 0.0298(5) Uani 1 1 d .
N10 N 0.38150(5) 0.34652(13) 0.27610(9) 0.0292(5) Uani 1 1 d .
N11 N 0.41407(5) 0.35608(13) 0.37354(9) 0.0298(5) Uani 1 1 d .
N12 N 0.35898(5) 0.35338(13) 0.41691(9) 0.0291(5) Uani 1 1 d .
N13 N 0.44276(5) 0.45685(13) 0.45981(9) 0.0318(5) Uani 1 1 d .
N14 N 0.38727(5) 0.45627(13) 0.50180(9) 0.0299(5) Uani 1 1 d .
N15 N 0.45171(5) 0.60508(13) 0.48762(9) 0.0301(5) Uani 1 1 d .
N16 N 0.39603(5) 0.60476(13) 0.52977(9) 0.0303(5) Uani 1 1 d .
N17 N 0.43662(5) 0.76107(13) 0.44658(9) 0.0293(5) Uani 1 1 d .
N18 N 0.38202(5) 0.76199(13) 0.49159(9) 0.0303(5) Uani 1 1 d .
N19 N 0.35403(5) 0.84453(13) 0.40984(9) 0.0309(5) Uani 1 1 d .
N20 N 0.40862(5) 0.84336(13) 0.36427(9) 0.0312(5) Uani 1 1 d .
O1 O 0.40843(4) 0.74366(12) 0.20869(9) 0.0418(5) Uani 1 1 d .
O2 O 0.45784(4) 0.75423(12) 0.35289(8) 0.0405(5) Uani 1 1 d .
O3 O 0.47152(4) 0.55225(12) 0.39866(8) 0.0381(4) Uani 1 1 d .
O4 O 0.39684(4) 0.53402(12) 0.17528(8) 0.0401(5) Uani 1 1 d .
O5 O 0.43828(4) 0.41063(12) 0.28960(8) 0.0381(5) Uani 1 1 d .
O6 O 0.27266(4) 0.73967(12) 0.32188(7) 0.0341(4) Uani 1 1 d .
O7 O 0.31995(4) 0.75428(12) 0.46433(8) 0.0369(4) Uani 1 1 d .
O8 O 0.33785(4) 0.54850(12) 0.50579(8) 0.0368(4) Uani 1 1 d .
O9 O 0.26128(4) 0.52588(12) 0.28418(8) 0.0397(5) Uani 1 1 d .
O10 O 0.29988(4) 0.40399(12) 0.39899(8) 0.0387(5) Uani 1 1 d .
N21 N 0.27519(6) 0.59548(15) 0.41395(10) 0.0392(6) Uani 1 1 d D
H19 H 0.2585(7) 0.5929(19) 0.4317(13) 0.047 Uiso 1 1 d D
H36 H 0.3021(7) 0.5906(18) 0.4475(13) 0.047 Uiso 1 1 d D
H38 H 0.2788(7) 0.645(2) 0.4012(13) 0.047 Uiso 1 1 d D
H44 H 0.2795(7) 0.538(2) 0.3968(12) 0.047 Uiso 1 1 d D
N22 N 0.5000 0.3216(2) 0.2500 0.0490(10) Uani 1 2 d SD
H2 H 0.5210(7) 0.366(2) 0.2436(14) 0.059 Uiso 1 1 d D
H26 H 0.5089(8) 0.286(2) 0.2753(13) 0.059 Uiso 1 1 d D
O1W O 0.68284(5) -0.07607(15) 0.53130(12) 0.0683(7) Uani 1 1 d D
H1WA H 0.6895(9) -0.0955(11) 0.5740(5) 0.082 Uiso 1 1 d D
H1WB H 0.6903(7) -0.0197(8) 0.5235(9) 0.082 Uiso 1 1 d D
O2W O 0.28520(6) 0.09703(17) 0.02082(11) 0.0705(7) Uani 1 1 d D
H2WA H 0.2969(5) 0.1361(8) -0.0065(9) 0.085 Uiso 1 1 d D
H2WB H 0.2966(6) 0.0377(7) 0.0140(12) 0.085 Uiso 1 1 d D
O3W O 0.46395(11) 0.6002(2) 0.26352(16) 0.0495(11) Uani 0.50 1 d PD
H3WA H 0.4763(6) 0.5432(7) 0.260(2) 0.059 Uiso 0.50 1 d PD
H3WB H 0.4801(5) 0.6454(8) 0.2558(19) 0.059 Uiso 0.50 1 d PD
O4W O 0.33973(7) 0.15994(18) 0.12967(12) 0.0819(9) Uani 1 1 d D
H4WA H 0.3232(3) 0.1238(15) 0.1505(10) 0.098 Uiso 1 1 d D
H4WB H 0.3613(3) 0.1203(14) 0.1409(14) 0.098 Uiso 1 1 d D
O5W O 0.28247(6) 0.24946(16) 0.47605(11) 0.0761(7) Uani 1 1 d D
H5WA H 0.2911(6) 0.3068(7) 0.4644(13) 0.091 Uiso 1 1 d D
H5WB H 0.2934(5) 0.2035(8) 0.4560(11) 0.091 Uiso 1 1 d D
O6W O 0.51891(10) -0.1187(2) 0.46530(14) 0.0797(11) Uani 0.75 1 d PD
H6WA H 0.5427(3) -0.1279(15) 0.4624(16) 0.096 Uiso 0.75 1 d PD
H6WB H 0.5104(5) -0.0658(10) 0.4420(13) 0.096 Uiso 0.75 1 d PD
O7W O 0.51728(13) -0.1520(4) 0.3098(2) 0.1042(16) Uani 0.50 1 d PD
H7WA H 0.5170(10) -0.2149(8) 0.2967(11) 0.125 Uiso 0.50 1 d PD
H7WB H 0.5350(6) -0.1498(19) 0.3476(8) 0.125 Uiso 0.50 1 d PD
O8W O 0.62765(12) -0.0727(3) 0.4216(2) 0.1154(18) Uani 0.50 1 d PDU
H8WA H 0.60609(19) -0.1082(6) 0.4199(6) 0.138 Uiso 0.50 1 d PD
H8WB H 0.6229(4) -0.0369(7) 0.3835(4) 0.138 Uiso 0.50 1 d PD
O9W O 0.57582(13) -0.1800(3) 0.4185(2) 0.0917(19) Uani 0.50 1 d PDU
H9WA H 0.59580(16) -0.1366(8) 0.4253(9) 0.110 Uiso 0.50 1 d PD
H9WB H 0.5584(2) -0.1476(10) 0.3874(6) 0.110 Uiso 0.50 1 d PD
O10W O 0.3621(3) 0.5977(7) 0.3468(5) 0.105(4) Uani 0.25 1 d PDU
H10D H 0.3491(4) 0.5419(11) 0.335(2) 0.126 Uiso 0.25 1 d PD
H10C H 0.3829(3) 0.5938(19) 0.3302(11) 0.126 Uiso 1 1 d D

loop_
_atom_site_aniso_label
_atom_site_aniso_U_11
_atom_site_aniso_U_22
_atom_site_aniso_U_33
_atom_site_aniso_U_23
_atom_site_aniso_U_13
_atom_site_aniso_U_12
V1 0.0281(2) 0.0508(2) 0.0320(2) 0.00370(19) 0.00500(16) 0.00063(18)
V2 0.0305(2) 0.0604(3) 0.0305(2) 0.0022(2) 0.00758(16) 0.00297(19)
O11 0.0551(12) 0.141(2) 0.0527(12) -0.0264(14) 0.0111(10) 0.0081(14)
O12 0.0637(13) 0.0730(14) 0.0883(16) 0.0303(13) 0.0074(12) -0.0044(12)
O13 0.0443(10) 0.0633(12) 0.0482(10) 0.0063(9) 0.0145(8) 0.0053(9)
O14 0.0712(13) 0.0596(12) 0.0679(13) 0.0098(11) 0.0187(11) 0.0182(11)
O15 0.0445(11) 0.1118(19) 0.0533(12) -0.0027(13) 0.0031(9) -0.0169(12)
O16 0.0367(9) 0.0851(14) 0.0331(9) 0.0043(10) 0.0039(7) -0.0038(10)
C1 0.0258(10) 0.0292(11) 0.0343(11) -0.0036(10) 0.0055(9) -0.0007(9)
C2 0.0308(10) 0.0312(11) 0.0271(10) 0.0005(9) 0.0109(8) 0.0044(9)
C3 0.0254(10) 0.0353(12) 0.0309(11) -0.0030(10) 0.0061(9) 0.0010(9)
C4 0.0249(10) 0.0295(11) 0.0288(11) -0.0014(9) 0.0049(8) 0.0018(9)
C5 0.0292(10) 0.0312(11) 0.0263(10) -0.0017(9) 0.0078(8) 0.0002(9)
C6 0.0348(12) 0.0403(13) 0.0291(11) -0.0069(10) 0.0008(10) 0.0007(10)
C7 0.0379(13) 0.0395(13) 0.0342(12) 0.0016(11) 0.0032(10) 0.0038(11)
C8 0.0294(11) 0.0339(11) 0.0242(10) -0.0036(9) 0.0060(8) 0.0004(9)
C9 0.0284(11) 0.0349(12) 0.0350(12) -0.0064(10) 0.0063(9) 0.0059(10)
C10 0.0320(11) 0.0314(11) 0.0271(10) -0.0012(10) 0.0087(9) -0.0056(9)
C11 0.0347(11) 0.0241(10) 0.0298(10) -0.0053(9) 0.0106(9) 0.0032(9)
C12 0.0302(10) 0.0242(10) 0.0301(10) -0.0017(9) 0.0081(9) 0.0000(9)
C13 0.0314(10) 0.0250(10) 0.0300(10) -0.0005(9) 0.0111(9) -0.0022(9)
C14 0.0307(11) 0.0268(10) 0.0300(11) -0.0002(9) 0.0099(9) -0.0043(9)
C15 0.0476(14) 0.0264(11) 0.0416(13) 0.0060(11) 0.0046(11) 0.0047(11)
C16 0.0544(15) 0.0252(11) 0.0412(13) -0.0072(11) 0.0069(11) -0.0065(11)
C17 0.0362(11) 0.0287(11) 0.0284(10) -0.0020(9) 0.0127(9) 0.0038(9)
C18 0.0296(11) 0.0322(11) 0.0314(11) 0.0015(10) 0.0065(9) -0.0066(9)
C19 0.0340(11) 0.0334(11) 0.0254(10) -0.0017(9) 0.0108(8) 0.0014(10)
C20 0.0266(10) 0.0295(11) 0.0268(10) -0.0026(9) 0.0086(8) -0.0006(9)
C21 0.0309(11) 0.0296(11) 0.0292(11) -0.0058(9) 0.0095(9) 0.0000(9)
C22 0.0256(10) 0.0341(11) 0.0279(10) -0.0039(10) 0.0064(8) -0.0043(9)
C23 0.0402(12) 0.0352(12) 0.0317(12) -0.0033(10) 0.0065(10) -0.0044(11)
C24 0.0402(13) 0.0397(13) 0.0313(12) -0.0017(11) 0.0033(10) 0.0039(11)
C25 0.0368(11) 0.0290(11) 0.0275(10) 0.0034(9) 0.0126(9) 0.0014(10)
C26 0.0250(10) 0.0315(11) 0.0348(11) -0.0058(10) 0.0079(9) 0.0010(9)
C27 0.0365(11) 0.0270(11) 0.0334(11) 0.0050(10) 0.0111(9) 0.0005(10)
C28 0.0254(10) 0.0282(11) 0.0307(11) 0.0027(9) 0.0076(8) 0.0007(9)
C29 0.0303(11) 0.0305(11) 0.0288(10) 0.0040(10) 0.0080(9) 0.0020(9)
C30 0.0258(10) 0.0289(11) 0.0311(11) 0.0035(9) 0.0060(9) 0.0088(9)
C31 0.0442(14) 0.0430(14) 0.0357(12) 0.0077(11) 0.0049(11) 0.0048(12)
C32 0.0441(14) 0.0299(12) 0.0531(15) 0.0069(12) 0.0080(12) 0.0015(11)
C33 0.0296(11) 0.0352(12) 0.0322(11) 0.0027(10) 0.0093(9) -0.0056(10)
C34 0.0276(11) 0.0331(11) 0.0313(11) -0.0052(10) 0.0076(9) 0.0069(9)
C35 0.0393(13) 0.0411(13) 0.0409(13) -0.0120(12) 0.0016(11) -0.0022(11)
C36 0.0269(10) 0.0285(11) 0.0344(11) -0.0045(10) 0.0072(9) -0.0026(9)
C37 0.0262(10) 0.0290(11) 0.0355(11) -0.0062(10) 0.0092(9) -0.0039(9)
C38 0.0259(10) 0.0289(11) 0.0320(11) -0.0073(9) 0.0080(9) -0.0022(9)
C39 0.0276(10) 0.0259(10) 0.0329(11) -0.0067(9) 0.0092(9) 0.0002(9)
C40 0.0449(13) 0.0286(11) 0.0473(14) -0.0052(11) 0.0077(11) -0.0024(11)
N1 0.0279(9) 0.0318(9) 0.0336(9) -0.0047(8) 0.0099(7) -0.0002(8)
N2 0.0297(9) 0.0336(10) 0.0288(9) -0.0043(8) 0.0105(7) -0.0048(8)
N3 0.0275(9) 0.0315(9) 0.0294(9) -0.0020(8) 0.0084(7) -0.0042(8)
N4 0.0258(9) 0.0331(10) 0.0317(9) -0.0039(8) 0.0076(7) 0.0014(8)
N5 0.0278(9) 0.0295(9) 0.0341(10) 0.0015(8) 0.0087(8) -0.0008(8)
N6 0.0342(9) 0.0314(10) 0.0316(9) -0.0012(8) 0.0116(8) 0.0022(8)
N7 0.0357(9) 0.0298(9) 0.0262(9) 0.0010(8) 0.0123(7) 0.0011(8)
N8 0.0253(9) 0.0302(9) 0.0362(10) 0.0016(8) 0.0070(8) -0.0017(8)
N9 0.0249(9) 0.0362(10) 0.0285(9) -0.0032(8) 0.0049(7) 0.0014(8)
N10 0.0285(9) 0.0318(9) 0.0281(9) -0.0003(8) 0.0077(7) -0.0025(8)
N11 0.0302(9) 0.0306(9) 0.0302(9) -0.0025(8) 0.0098(7) -0.0025(8)
N12 0.0274(9) 0.0331(10) 0.0273(9) -0.0019(8) 0.0065(7) 0.0011(8)
N13 0.0357(10) 0.0315(10) 0.0304(9) -0.0060(8) 0.0117(8) -0.0019(8)
N14 0.0282(9) 0.0270(9) 0.0336(9) -0.0032(8) 0.0037(8) 0.0015(8)
N15 0.0291(9) 0.0310(9) 0.0322(9) -0.0057(8) 0.0110(7) -0.0016(8)
N16 0.0255(9) 0.0294(9) 0.0364(10) -0.0081(8) 0.0073(8) 0.0000(8)
N17 0.0269(9) 0.0327(10) 0.0296(9) -0.0027(8) 0.0088(7) 0.0034(8)
N18 0.0281(9) 0.0326(10) 0.0314(9) -0.0007(8) 0.0086(7) 0.0011(8)
N19 0.0255(9) 0.0323(10) 0.0349(10) 0.0002(8) 0.0056(8) 0.0002(8)
N20 0.0289(9) 0.0326(10) 0.0344(9) -0.0016(8) 0.0114(7) 0.0033(8)
O1 0.0296(8) 0.0482(10) 0.0502(10) -0.0065(8) 0.0143(7) 0.0062(7)
O2 0.0379(8) 0.0457(10) 0.0425(9) -0.0030(8) 0.0192(7) 0.0067(8)
O3 0.0400(8) 0.0399(9) 0.0381(8) -0.0054(8) 0.0165(7) -0.0024(7)
O4 0.0294(8) 0.0388(9) 0.0546(10) 0.0047(8) 0.0142(7) -0.0015(7)
O5 0.0332(8) 0.0441(9) 0.0401(9) -0.0013(8) 0.0148(7) -0.0074(7)
O6 0.0327(8) 0.0399(9) 0.0317(8) 0.0009(7) 0.0112(6) -0.0048(7)
O7 0.0286(8) 0.0427(9) 0.0410(9) 0.0024(8) 0.0104(7) -0.0020(7)
O8 0.0256(8) 0.0389(9) 0.0476(9) -0.0011(8) 0.0109(7) 0.0007(7)
O9 0.0439(9) 0.0419(9) 0.0377(8) -0.0037(8) 0.0188(7) -0.0002(8)
O10 0.0322(8) 0.0493(10) 0.0365(8) -0.0066(8) 0.0111(7) 0.0036(7)
N21 0.0378(10) 0.0408(11) 0.0420(11) 0.0029(9) 0.0155(9) 0.0000(9)
N22 0.0452(18) 0.0487(18) 0.0500(18) 0.000 0.0011(15) 0.000
O1W 0.0348(9) 0.0655(12) 0.1121(16) -0.0358(12) 0.0330(10) -0.0015(9)
O2W 0.0647(12) 0.0825(16) 0.0718(13) 0.0000(12) 0.0325(10) -0.0211(11)
O3W 0.086(3) 0.0334(17) 0.0245(16) -0.0041(14) -0.0004(17) -0.0195(18)
O4W 0.0938(18) 0.0688(15) 0.0724(16) -0.0070(13) -0.0117(14) 0.0148(14)
O5W 0.0752(14) 0.0750(14) 0.0752(14) 0.0324(12) 0.0072(12) -0.0262(12)
O6W 0.114(3) 0.079(2) 0.0471(16) -0.0115(16) 0.0190(17) -0.0154(19)
O7W 0.130(3) 0.087(4) 0.127(3) -0.009(3) 0.105(2) -0.038(3)
O8W 0.140(3) 0.154(4) 0.049(3) 0.020(3) 0.009(3) 0.112(3)
O9W 0.120(4) 0.073(3) 0.079(3) 0.006(3) 0.011(3) 0.002(3)
O10W 0.135(9) 0.085(7) 0.081(7) -0.005(6) -0.016(6) 0.000(6)

loop_
_atom_type_symbol
_atom_type_description
_atom_type_scat_dispersion_real
_atom_type_scat_dispersion_imag
_atom_type_scat_source
C C 0.0033 0.0016 'International Tables Vol C Tables 4.2.6.8 and 6.1.1.4'
H H 0.0000 0.0000 'International Tables Vol C Tables 4.2.6.8 and 6.1.1.4'
N N 0.0061 0.0033 'International Tables Vol C Tables 4.2.6.8 and 6.1.1.4'
O O 0.0106 0.0060 'International Tables Vol C Tables 4.2.6.8 and 6.1.1.4'
V V 0.3005 0.5294 'International Tables Vol C Tables 4.2.6.8 and 6.1.1.4'

loop_
_geom_angle_atom_site_label_1
_geom_angle_atom_site_label_2
_geom_angle_atom_site_label_3
_geom_angle
_geom_angle_site_symmetry_1
_geom_angle_site_symmetry_3
O15 V1 O14 108.99(12) . .
O15 V1 O16 109.27(11) . .
O14 V1 O16 109.61(11) . .
O15 V1 O13 111.13(11) . .
O14 V1 O13 108.35(11) . .
O16 V1 O13 109.47(9) . .
O11 V2 O12 109.27(15) . .
O11 V2 O16 109.99(11) . 2_655
O12 V2 O16 109.05(11) . 2_655
O11 V2 O13 109.95(12) . .
O12 V2 O13 108.80(11) . .
O16 V2 O13 109.75(9) 2_655 .
V1 O13 V2 137.31(13) . .
V2 O16 V1 133.47(12) 2_655 .
N17 C1 N15 114.31(18) . .
N17 C1 H1A 108.7 . .
N15 C1 H1A 108.7 . .
N17 C1 H1B 108.7 . .
N15 C1 H1B 108.7 . .
H1A C1 H1B 107.6 . .
N16 C2 N18 113.91(18) . .
N16 C2 H2A 108.8 . .
N18 C2 H2A 108.8 . .
N16 C2 H2B 108.8 . .
N18 C2 H2B 108.8 . .
H2A C2 H2B 107.7 . .
O3 C3 N15 125.7(2) . .
O3 C3 N13 125.3(2) . .
N15 C3 N13 109.0(2) . .
N15 C4 N16 112.97(18) . .
N15 C4 C6 111.46(18) . .
N16 C4 C6 110.98(19) . .
N15 C4 C5 102.64(17) . .
N16 C4 C5 102.67(16) . .
C6 C4 C5 115.66(18) . .
N13 C5 N14 112.40(17) . .
N13 C5 C7 111.88(19) . .
N14 C5 C7 111.36(19) . .
N13 C5 C4 102.29(17) . .
N14 C5 C4 102.29(17) . .
C7 C5 C4 116.02(18) . .
C4 C6 H6A 109.5 . .
C4 C6 H6B 109.5 . .
H6A C6 H6B 109.5 . .
C4 C6 H6C 109.5 . .
H6A C6 H6C 109.5 . .
H6B C6 H6C 109.5 . .
C5 C7 H7A 109.5 . .
C5 C7 H7B 109.5 . .
H7A C7 H7B 109.5 . .
C5 C7 H7C 109.5 . .
H7A C7 H7C 109.5 . .
H7B C7 H7C 109.5 . .
O8 C8 N16 126.4(2) . .
O8 C8 N14 124.5(2) . .
N16 C8 N14 109.16(19) . .
N11 C9 N13 114.91(18) . .
N11 C9 H9A 108.5 . .
N13 C9 H9A 108.5 . .
N11 C9 H9B 108.5 . .
N13 C9 H9B 108.5 . .
H9A C9 H9B 107.5 . .
N14 C10 N12 115.15(19) . .
N14 C10 H10A 108.5 . .
N12 C10 H10A 108.5 . .
N14 C10 H10B 108.5 . .
N12 C10 H10B 108.5 . .
H10A C10 H10B 107.5 . .
O5 C11 N10 125.8(2) . .
O5 C11 N11 125.1(2) . .
N10 C11 N11 109.1(2) . .
N11 C12 N12 113.34(18) . .
N11 C12 C15 111.25(18) . .
N12 C12 C15 111.14(19) . .
N11 C12 C13 102.85(17) . .
N12 C12 C13 102.53(17) . .
C15 C12 C13 115.29(18) . .
N10 C13 N9 113.82(18) . .
N10 C13 C16 111.17(19) . .
N9 C13 C16 111.24(19) . .
N10 C13 C12 102.49(17) . .
N9 C13 C12 102.75(17) . .
C16 C13 C12 114.92(18) . .
O10 C14 N9 125.8(2) . .
O10 C14 N12 125.0(2) . .
N9 C14 N12 109.15(19) . .
C12 C15 H15A 109.5 . .
C12 C15 H15B 109.5 . .
H15A C15 H15B 109.5 . .
C12 C15 H15C 109.5 . .
H15A C15 H15C 109.5 . .
H15B C15 H15C 109.5 . .
C13 C16 H16A 109.5 . .
C13 C16 H16B 109.5 . .
H16A C16 H16B 109.5 . .
C13 C16 H16C 109.5 . .
H16A C16 H16C 109.5 . .
H16B C16 H16C 109.5 . .
N10 C17 N8 114.08(18) . .
N10 C17 H17A 108.7 . .
N8 C17 H17A 108.7 . .
N10 C17 H17B 108.7 . .
N8 C17 H17B 108.7 . .
H17A C17 H17B 107.6 . .
N7 C18 N9 114.23(18) . .
N7 C18 H18A 108.7 . .
N9 C18 H18A 108.7 . .
N7 C18 H18B 108.7 . .
N9 C18 H18B 108.7 . .
H18A C18 H18B 107.6 . .
O4 C19 N8 125.2(2) . .
O4 C19 N5 125.6(2) . .
N8 C19 N5 109.14(19) . .
N8 C20 N7 113.02(17) . .
N8 C20 C23 112.17(19) . .
N7 C20 C23 111.22(19) . .
N8 C20 C21 102.45(17) . .
N7 C20 C21 102.61(17) . .
C23 C20 C21 114.77(18) . .
N5 C21 N6 112.87(18) . .
N5 C21 C24 112.19(19) . .
N6 C21 C24 111.28(19) . .
N5 C21 C20 102.25(17) . .
N6 C21 C20 102.12(17) . .
C24 C21 C20 115.51(18) . .
O9 C22 N6 126.6(2) . .
O9 C22 N7 124.9(2) . .
N6 C22 N7 108.44(19) . .
C20 C23 H23A 109.5 . .
C20 C23 H23B 109.5 . .
H23A C23 H23B 109.5 . .
C20 C23 H23C 109.5 . .
H23A C23 H23C 109.5 . .
H23B C23 H23C 109.5 . .
C21 C24 H24A 109.5 . .
C21 C24 H24B 109.5 . .
H24A C24 H24B 109.5 . .
C21 C24 H24C 109.5 . .
H24A C24 H24C 109.5 . .
H24B C24 H24C 109.5 . .
N4 C25 N5 114.63(19) . .
N4 C25 H25A 108.6 . .
N5 C25 H25A 108.6 . .
N4 C25 H25B 108.6 . .
N5 C25 H25B 108.6 . .
H25A C25 H25B 107.6 . .
N3 C26 N6 114.54(18) . .
N3 C26 H26A 108.6 . .
N6 C26 H26A 108.6 . .
N3 C26 H26B 108.6 . .
N6 C26 H26B 108.6 . .
H26A C26 H26B 107.6 . .
O1 C27 N4 125.8(2) . .
O1 C27 N1 125.5(2) . .
N4 C27 N1 108.6(2) . .
N1 C28 N2 113.14(17) . .
N1 C28 C32 112.16(19) . .
N2 C28 C32 110.4(2) . .
N1 C28 C29 102.48(17) . .
N2 C28 C29 102.38(17) . .
C32 C28 C29 115.79(18) . .
N4 C29 N3 112.96(18) . .
N4 C29 C31 112.6(2) . .
N3 C29 C31 110.42(18) . .
N4 C29 C28 102.59(17) . .
N3 C29 C28 102.40(17) . .
C31 C29 C28 115.37(19) . .
O6 C30 N3 125.9(2) . .
O6 C30 N2 125.4(2) . .
N3 C30 N2 108.6(2) . .
C29 C31 H31A 109.5 . .
C29 C31 H31B 109.5 . .
H31A C31 H31B 109.5 . .
C29 C31 H31C 109.5 . .
H31A C31 H31C 109.5 . .
H31B C31 H31C 109.5 . .
C28 C32 H32A 109.5 . .
C28 C32 H32B 109.5 . .
H32A C32 H32B 109.5 . .
C28 C32 H32C 109.5 . .
H32A C32 H32C 109.5 . .
H32B C32 H32C 109.5 . .
N20 C33 N1 113.04(19) . .
N20 C33 H33A 109.0 . .
N1 C33 H33A 109.0 . .
N20 C33 H33B 109.0 . .
N1 C33 H33B 109.0 . .
H33A C33 H33B 107.8 . .
N19 C34 N2 113.98(19) . .
N19 C34 H34A 108.8 . .
N2 C34 H34A 108.8 . .
N19 C34 H34B 108.8 . .
N2 C34 H34B 108.8 . .
H34A C34 H34B 107.7 . .
C38 C35 H35A 109.5 . .
C38 C35 H35B 109.5 . .
H35A C35 H35B 109.5 . .
C38 C35 H35C 109.5 . .
H35A C35 H35C 109.5 . .
H35B C35 H35C 109.5 . .
O2 C36 N17 126.2(2) . .
O2 C36 N20 125.3(2) . .
N17 C36 N20 108.5(2) . .
N20 C37 N19 114.09(18) . .
N20 C37 C40 110.9(2) . .
N19 C37 C40 111.67(19) . .
N20 C37 C38 102.22(17) . .
N19 C37 C38 101.99(18) . .
C40 C37 C38 115.44(19) . .
N17 C38 N18 112.87(18) . .
N17 C38 C35 111.83(18) . .
N18 C38 C35 110.8(2) . .
N17 C38 C37 102.64(18) . .
N18 C38 C37 102.49(16) . .
C35 C38 C37 115.69(19) . .
O7 C39 N19 125.3(2) . .
O7 C39 N18 125.6(2) . .
N19 C39 N18 108.96(19) . .
C37 C40 H40A 109.5 . .
C37 C40 H40B 109.5 . .
H40A C40 H40B 109.5 . .
C37 C40 H40C 109.5 . .
H40A C40 H40C 109.5 . .
H40B C40 H40C 109.5 . .
C27 N1 C33 121.04(19) . .
C27 N1 C28 112.83(18) . .
C33 N1 C28 125.77(19) . .
C30 N2 C34 120.38(19) . .
C30 N2 C28 112.98(18) . .
C34 N2 C28 126.37(18) . .
C30 N3 C26 120.82(19) . .
C30 N3 C29 113.58(18) . .
C26 N3 C29 125.58(18) . .
C27 N4 C25 120.39(19) . .
C27 N4 C29 113.05(18) . .
C25 N4 C29 125.89(17) . .
C19 N5 C21 113.35(19) . .
C19 N5 C25 121.12(19) . .
C21 N5 C25 125.53(18) . .
C22 N6 C26 120.5(2) . .
C22 N6 C21 113.60(19) . .
C26 N6 C21 125.21(19) . .
C22 N7 C18 121.28(19) . .
C22 N7 C20 112.95(18) . .
C18 N7 C20 125.71(19) . .
C19 N8 C17 121.49(19) . .
C19 N8 C20 112.74(18) . .
C17 N8 C20 125.55(19) . .
C14 N9 C13 112.83(17) . .
C14 N9 C18 121.35(19) . .
C13 N9 C18 125.53(18) . .
C11 N10 C13 112.91(18) . .
C11 N10 C17 122.19(19) . .
C13 N10 C17 124.51(17) . .
C11 N11 C9 121.69(19) . .
C11 N11 C12 112.24(17) . .
C9 N11 C12 125.32(19) . .
C14 N12 C10 121.76(19) . .
C14 N12 C12 112.49(18) . .
C10 N12 C12 125.35(17) . .
C3 N13 C9 119.9(2) . .
C3 N13 C5 113.01(18) . .
C9 N13 C5 127.05(19) . .
C8 N14 C10 120.63(19) . .
C8 N14 C5 112.77(18) . .
C10 N14 C5 126.40(18) . .
C3 N15 C1 120.7(2) . .
C3 N15 C4 113.06(18) . .
C1 N15 C4 126.20(19) . .
C8 N16 C2 120.53(19) . .
C8 N16 C4 113.04(18) . .
C2 N16 C4 126.30(18) . .
C36 N17 C1 121.44(19) . .
C36 N17 C38 113.02(18) . .
C1 N17 C38 124.67(18) . .
C39 N18 C2 121.98(19) . .
C39 N18 C38 112.60(18) . .
C2 N18 C38 125.17(17) . .
C39 N19 C34 120.91(19) . .
C39 N19 C37 113.69(18) . .
C34 N19 C37 125.06(19) . .
C36 N20 C33 121.4(2) . .
C36 N20 C37 112.94(18) . .
C33 N20 C37 124.67(19) . .
H19 N21 H36 113(2) . .
H19 N21 H38 114(3) . .
H36 N21 H38 95(2) . .
H19 N21 H44 111(3) . .
H36 N21 H44 90(2) . .
H38 N21 H44 128(3) . .
H2 N22 H26 105(3) . .
H1WA O1W H1WB 114.8(16) . .
H2WA O2W H2WB 98.6(15) . .
H3WA O3W H3WB 103.9(18) . .
H4WA O4W H4WB 98.5(15) . .
H5WA O5W H5WB 107.4(17) . .
H6WA O6W H6WB 108.9(19) . .
H7WA O7W H7WB 104.5(19) . .
H8WA O8W H8WB 103.8(9) . .
H9WA O9W H9WB 101.6(10) . .
H10D O10W H10C 106(2) . .

loop_
_geom_bond_atom_site_label_1
_geom_bond_atom_site_label_2
_geom_bond_distance
_geom_bond_site_symmetry_2
V1 O15 1.640(2) .
V1 O14 1.640(2) .
V1 O16 1.7964(19) .
V1 O13 1.804(2) .
V2 O11 1.621(3) .
V2 O12 1.640(3) .
V2 O16 1.7892(18) 2_655
V2 O13 1.808(2) .
O16 V2 1.7892(18) 2_655
C1 N17 1.451(3) .
C1 N15 1.457(3) .
C1 H1A 0.9700 .
C1 H1B 0.9700 .
C2 N16 1.449(3) .
C2 N18 1.456(3) .
C2 H2A 0.9700 .
C2 H2B 0.9700 .
C3 O3 1.229(3) .
C3 N15 1.365(3) .
C3 N13 1.372(3) .
C4 N15 1.460(3) .
C4 N16 1.469(3) .
C4 C6 1.526(3) .
C4 C5 1.597(3) .
C5 N13 1.462(3) .
C5 N14 1.467(3) .
C5 C7 1.520(3) .
C6 H6A 0.9600 .
C6 H6B 0.9600 .
C6 H6C 0.9600 .
C7 H7A 0.9600 .
C7 H7B 0.9600 .
C7 H7C 0.9600 .
C8 O8 1.227(3) .
C8 N16 1.358(3) .
C8 N14 1.380(3) .
C9 N11 1.448(3) .
C9 N13 1.447(3) .
C9 H9A 0.9700 .
C9 H9B 0.9700 .
C10 N14 1.438(3) .
C10 N12 1.446(3) .
C10 H10A 0.9700 .
C10 H10B 0.9700 .
C11 O5 1.230(3) .
C11 N10 1.357(3) .
C11 N11 1.370(3) .
C12 N11 1.455(3) .
C12 N12 1.461(3) .
C12 C15 1.533(3) .
C12 C13 1.583(3) .
C13 N10 1.455(3) .
C13 N9 1.459(3) .
C13 C16 1.543(3) .
C14 O10 1.234(3) .
C14 N9 1.356(3) .
C14 N12 1.370(3) .
C15 H15A 0.9600 .
C15 H15B 0.9600 .
C15 H15C 0.9600 .
C16 H16A 0.9600 .
C16 H16B 0.9600 .
C16 H16C 0.9600 .
C17 N10 1.456(3) .
C17 N8 1.460(3) .
C17 H17A 0.9700 .
C17 H17B 0.9700 .
C18 N7 1.444(3) .
C18 N9 1.459(3) .
C18 H18A 0.9700 .
C18 H18B 0.9700 .
C19 O4 1.229(3) .
C19 N8 1.358(3) .
C19 N5 1.364(3) .
C20 N8 1.462(3) .
C20 N7 1.469(3) .
C20 C23 1.516(3) .
C20 C21 1.595(3) .
C21 N5 1.449(3) .
C21 N6 1.473(3) .
C21 C24 1.520(3) .
C22 O9 1.222(3) .
C22 N6 1.362(3) .
C22 N7 1.381(3) .
C23 H23A 0.9600 .
C23 H23B 0.9600 .
C23 H23C 0.9600 .
C24 H24A 0.9600 .
C24 H24B 0.9600 .
C24 H24C 0.9600 .
C25 N4 1.445(3) .
C25 N5 1.461(3) .
C25 H25A 0.9700 .
C25 H25B 0.9700 .
C26 N3 1.459(3) .
C26 N6 1.458(3) .
C26 H26A 0.9700 .
C26 H26B 0.9700 .
C27 O1 1.223(3) .
C27 N4 1.361(3) .
C27 N1 1.374(3) .
C28 N1 1.458(3) .
C28 N2 1.472(3) .
C28 C32 1.519(3) .
C28 C29 1.589(3) .
C29 N4 1.459(3) .
C29 N3 1.470(3) .
C29 C31 1.523(3) .
C30 O6 1.223(3) .
C30 N3 1.358(3) .
C30 N2 1.376(3) .
C31 H31A 0.9600 .
C31 H31B 0.9600 .
C31 H31C 0.9600 .
C32 H32A 0.9600 .
C32 H32B 0.9600 .
C32 H32C 0.9600 .
C33 N20 1.451(3) .
C33 N1 1.457(3) .
C33 H33A 0.9700 .
C33 H33B 0.9700 .
C34 N19 1.453(3) .
C34 N2 1.454(3) .
C34 H34A 0.9700 .
C34 H34B 0.9700 .
C35 C38 1.533(3) .
C35 H35A 0.9600 .
C35 H35B 0.9600 .
C35 H35C 0.9600 .
C36 O2 1.223(3) .
C36 N17 1.360(3) .
C36 N20 1.378(3) .
C37 N20 1.456(3) .
C37 N19 1.458(3) .
C37 C40 1.518(3) .
C37 C38 1.595(3) .
C38 N17 1.458(3) .
C38 N18 1.468(3) .
C39 O7 1.230(3) .
C39 N19 1.358(3) .
C39 N18 1.364(3) .
C40 H40A 0.9600 .
C40 H40B 0.9600 .
C40 H40C 0.9600 .
N21 H19 0.80(3) .
N21 H36 1.13(3) .
N21 H38 0.79(3) .
N21 H44 0.93(3) .
N22 H2 1.04(3) .
N22 H26 0.78(3) .
O1W H1WA 0.946(11) .
O1W H1WB 0.887(12) .
O2W H2WA 0.978(14) .
O2W H2WB 0.982(13) .
O3W H3WA 0.955(14) .
O3W H3WB 0.929(15) .
O4W H4WA 0.983(14) .
O4W H4WB 0.987(13) .
O5W H5WA 0.940(13) .
O5W H5WB 0.929(14) .
O6W H6WA 0.923(13) .
O6W H6WB 0.935(14) .
O7W H7WA 0.949(12) .
O7W H7WB 0.950(14) .
O8W H8WA 0.957(7) .
O8W H8WB 0.954(7) .
O9W H9WA 0.970(8) .
O9W H9WB 0.965(8) .
O10W H10D 0.950(15) .
O10W H10C 0.926(15) .

loop_
_geom_torsion_atom_site_label_1
_geom_torsion_atom_site_label_2
_geom_torsion_atom_site_label_3
_geom_torsion_atom_site_label_4
_geom_torsion
_geom_torsion_site_symmetry_1
_geom_torsion_site_symmetry_4
O15 V1 O13 V2 139.77(16) . .
O14 V1 O13 V2 20.05(19) . .
O16 V1 O13 V2 -99.44(17) . .
O11 V2 O13 V1 -140.18(17) . .
O12 V2 O13 V1 -20.55(19) . .
O16 V2 O13 V1 98.70(17) 2_655 .
O15 V1 O16 V2 168.52(17) . 2_655
O14 V1 O16 V2 -72.1(2) . 2_655
O13 V1 O16 V2 46.6(2) . 2_655
N15 C4 C5 N13 -0.41(19) . .
N16 C4 C5 N13 117.00(18) . .
C6 C4 C5 N13 -122.0(2) . .
N15 C4 C5 N14 -116.94(17) . .
N16 C4 C5 N14 0.5(2) . .
C6 C4 C5 N14 121.5(2) . .
N15 C4 C5 C7 121.6(2) . .
N16 C4 C5 C7 -120.9(2) . .
C6 C4 C5 C7 0.1(3) . .
N11 C12 C13 N10 0.1(2) . .
N12 C12 C13 N10 117.92(18) . .
C15 C12 C13 N10 -121.2(2) . .
N11 C12 C13 N9 -118.21(18) . .
N12 C12 C13 N9 -0.4(2) . .
C15 C12 C13 N9 120.5(2) . .
N11 C12 C13 C16 120.8(2) . .
N12 C12 C13 C16 -121.4(2) . .
C15 C12 C13 C16 -0.5(3) . .
N8 C20 C21 N5 1.9(2) . .
N7 C20 C21 N5 119.23(17) . .
C23 C20 C21 N5 -120.0(2) . .
N8 C20 C21 N6 -115.11(18) . .
N7 C20 C21 N6 2.27(19) . .
C23 C20 C21 N6 123.1(2) . .
N8 C20 C21 C24 124.0(2) . .
N7 C20 C21 C24 -118.6(2) . .
C23 C20 C21 C24 2.1(3) . .
N1 C28 C29 N4 0.6(2) . .
N2 C28 C29 N4 -116.81(18) . .
C32 C28 C29 N4 123.0(2) . .
N1 C28 C29 N3 117.91(18) . .
N2 C28 C29 N3 0.5(2) . .
C32 C28 C29 N3 -119.7(2) . .
N1 C28 C29 C31 -122.1(2) . .
N2 C28 C29 C31 120.5(2) . .
C32 C28 C29 C31 0.3(3) . .
N20 C37 C38 N17 -0.4(2) . .
N19 C37 C38 N17 117.83(18) . .
C40 C37 C38 N17 -120.9(2) . .
N20 C37 C38 N18 -117.62(18) . .
N19 C37 C38 N18 0.6(2) . .
C40 C37 C38 N18 121.9(2) . .
N20 C37 C38 C35 121.7(2) . .
N19 C37 C38 C35 -120.1(2) . .
C40 C37 C38 C35 1.2(3) . .
O1 C27 N1 C33 -1.0(4) . .
N4 C27 N1 C33 -179.90(19) . .
O1 C27 N1 C28 172.6(2) . .
N4 C27 N1 C28 -6.3(3) . .
N20 C33 N1 C27 -99.8(2) . .
N20 C33 N1 C28 87.5(3) . .
N2 C28 N1 C27 112.8(2) . .
C32 C28 N1 C27 -121.5(2) . .
C29 C28 N1 C27 3.4(2) . .
N2 C28 N1 C33 -74.0(3) . .
C32 C28 N1 C33 51.7(3) . .
C29 C28 N1 C33 176.5(2) . .
O6 C30 N2 C34 0.3(3) . .
N3 C30 N2 C34 177.24(18) . .
O6 C30 N2 C28 -174.0(2) . .
N3 C30 N2 C28 2.9(2) . .
N19 C34 N2 C30 99.5(2) . .
N19 C34 N2 C28 -87.0(3) . .
N1 C28 N2 C30 -111.6(2) . .
C32 C28 N2 C30 121.8(2) . .
C29 C28 N2 C30 -2.0(2) . .
N1 C28 N2 C34 74.5(3) . .
C32 C28 N2 C34 -52.1(3) . .
C29 C28 N2 C34 -175.98(19) . .
O6 C30 N3 C26 -4.1(3) . .
N2 C30 N3 C26 179.02(18) . .
O6 C30 N3 C29 174.3(2) . .
N2 C30 N3 C29 -2.5(2) . .
N6 C26 N3 C30 -96.4(2) . .
N6 C26 N3 C29 85.4(3) . .
N4 C29 N3 C30 110.8(2) . .
C31 C29 N3 C30 -122.2(2) . .
C28 C29 N3 C30 1.2(2) . .
N4 C29 N3 C26 -70.8(3) . .
C31 C29 N3 C26 56.2(3) . .
C28 C29 N3 C26 179.57(19) . .
O1 C27 N4 C25 -0.9(4) . .
N1 C27 N4 C25 177.99(19) . .
O1 C27 N4 C29 -172.1(2) . .
N1 C27 N4 C29 6.8(3) . .
N5 C25 N4 C27 99.8(2) . .
N5 C25 N4 C29 -90.3(3) . .
N3 C29 N4 C27 -114.0(2) . .
C31 C29 N4 C27 120.1(2) . .
C28 C29 N4 C27 -4.5(2) . .
N3 C29 N4 C25 75.4(3) . .
C31 C29 N4 C25 -50.5(3) . .
C28 C29 N4 C25 -175.1(2) . .
O4 C19 N5 C21 177.0(2) . .
N8 C19 N5 C21 -1.2(3) . .
O4 C19 N5 C25 -2.5(3) . .
N8 C19 N5 C25 179.29(19) . .
N6 C21 N5 C19 108.4(2) . .
C24 C21 N5 C19 -124.9(2) . .
C20 C21 N5 C19 -0.5(2) . .
N6 C21 N5 C25 -72.1(3) . .
C24 C21 N5 C25 54.6(3) . .
C20 C21 N5 C25 179.00(19) . .
N4 C25 N5 C19 -94.3(2) . .
N4 C25 N5 C21 86.2(3) . .
O9 C22 N6 C26 -2.3(3) . .
N7 C22 N6 C26 176.36(18) . .
O9 C22 N6 C21 -173.1(2) . .
N7 C22 N6 C21 5.6(2) . .
N3 C26 N6 C22 100.4(2) . .
N3 C26 N6 C21 -90.0(3) . .
N5 C21 N6 C22 -113.9(2) . .
C24 C21 N6 C22 118.9(2) . .
C20 C21 N6 C22 -4.9(2) . .
N5 C21 N6 C26 75.8(3) . .
C24 C21 N6 C26 -51.3(3) . .
C20 C21 N6 C26 -175.12(18) . .
O9 C22 N7 C18 -2.5(3) . .
N6 C22 N7 C18 178.74(18) . .
O9 C22 N7 C20 174.9(2) . .
N6 C22 N7 C20 -3.8(2) . .
N9 C18 N7 C22 -94.9(2) . .
N9 C18 N7 C20 88.0(3) . .
N8 C20 N7 C22 110.4(2) . .
C23 C20 N7 C22 -122.4(2) . .
C21 C20 N7 C22 0.8(2) . .
N8 C20 N7 C18 -72.4(3) . .
C23 C20 N7 C18 54.9(3) . .
C21 C20 N7 C18 178.06(18) . .
O4 C19 N8 C17 -0.7(3) . .
N5 C19 N8 C17 177.45(19) . .
O4 C19 N8 C20 -175.6(2) . .
N5 C19 N8 C20 2.6(3) . .
N10 C17 N8 C19 96.2(2) . .
N10 C17 N8 C20 -89.6(3) . .
N7 C20 N8 C19 -112.4(2) . .
C23 C20 N8 C19 120.9(2) . .
C21 C20 N8 C19 -2.7(2) . .
N7 C20 N8 C17 72.9(3) . .
C23 C20 N8 C17 -53.8(3) . .
C21 C20 N8 C17 -177.39(19) . .
O10 C14 N9 C13 -171.6(2) . .
N12 C14 N9 C13 4.8(3) . .
O10 C14 N9 C18 2.6(4) . .
N12 C14 N9 C18 179.06(19) . .
N10 C13 N9 C14 -112.6(2) . .
C16 C13 N9 C14 120.8(2) . .
C12 C13 N9 C14 -2.6(2) . .
N10 C13 N9 C18 73.4(3) . .
C16 C13 N9 C18 -53.1(3) . .
C12 C13 N9 C18 -176.6(2) . .
N7 C18 N9 C14 98.1(3) . .
N7 C18 N9 C13 -88.4(3) . .
O5 C11 N10 C13 172.2(2) . .
N11 C11 N10 C13 -6.7(3) . .
O5 C11 N10 C17 -1.0(3) . .
N11 C11 N10 C17 -179.84(19) . .
N9 C13 N10 C11 114.1(2) . .
C16 C13 N10 C11 -119.3(2) . .
C12 C13 N10 C11 3.9(2) . .
N9 C13 N10 C17 -72.9(3) . .
C16 C13 N10 C17 53.6(3) . .
C12 C13 N10 C17 176.88(19) . .
N8 C17 N10 C11 -99.2(2) . .
N8 C17 N10 C13 88.5(3) . .
O5 C11 N11 C9 -1.6(3) . .
N10 C11 N11 C9 177.30(19) . .
O5 C11 N11 C12 -172.1(2) . .
N10 C11 N11 C12 6.7(3) . .
N13 C9 N11 C11 103.5(2) . .
N13 C9 N11 C12 -87.2(3) . .
N12 C12 N11 C11 -114.0(2) . .
C15 C12 N11 C11 119.9(2) . .
C13 C12 N11 C11 -4.0(2) . .
N12 C12 N11 C9 75.9(3) . .
C15 C12 N11 C9 -50.2(3) . .
C13 C12 N11 C9 -174.2(2) . .
O10 C14 N12 C10 -1.7(3) . .
N9 C14 N12 C10 -178.22(19) . .
O10 C14 N12 C12 171.4(2) . .
N9 C14 N12 C12 -5.1(3) . .
N14 C10 N12 C14 -102.2(2) . .
N14 C10 N12 C12 85.6(3) . .
N11 C12 N12 C14 113.4(2) . .
C15 C12 N12 C14 -120.5(2) . .
C13 C12 N12 C14 3.3(2) . .
N11 C12 N12 C10 -73.8(3) . .
C15 C12 N12 C10 52.4(3) . .
C13 C12 N12 C10 176.09(19) . .
O3 C3 N13 C9 -0.3(3) . .
N15 C3 N13 C9 -177.93(18) . .
O3 C3 N13 C5 179.2(2) . .
N15 C3 N13 C5 1.5(2) . .
N11 C9 N13 C3 -95.3(2) . .
N11 C9 N13 C5 85.4(3) . .
N14 C5 N13 C3 108.4(2) . .
C7 C5 N13 C3 -125.5(2) . .
C4 C5 N13 C3 -0.6(2) . .
N14 C5 N13 C9 -72.2(3) . .
C7 C5 N13 C9 53.9(3) . .
C4 C5 N13 C9 178.76(19) . .
O8 C8 N14 C10 -0.8(3) . .
N16 C8 N14 C10 178.05(19) . .
O8 C8 N14 C5 -176.0(2) . .
N16 C8 N14 C5 2.9(3) . .
N12 C10 N14 C8 97.6(2) . .
N12 C10 N14 C5 -87.9(3) . .
N13 C5 N14 C8 -111.0(2) . .
C7 C5 N14 C8 122.6(2) . .
C4 C5 N14 C8 -2.0(2) . .
N13 C5 N14 C10 74.2(3) . .
C7 C5 N14 C10 -52.3(3) . .
C4 C5 N14 C10 -176.8(2) . .
O3 C3 N15 C1 2.5(3) . .
N13 C3 N15 C1 -179.86(18) . .
O3 C3 N15 C4 -179.5(2) . .
N13 C3 N15 C4 -1.8(2) . .
N17 C1 N15 C3 91.1(2) . .
N17 C1 N15 C4 -86.7(3) . .
N16 C4 N15 C3 -108.5(2) . .
C6 C4 N15 C3 125.8(2) . .
C5 C4 N15 C3 1.4(2) . .
N16 C4 N15 C1 69.5(3) . .
C6 C4 N15 C1 -56.3(3) . .
C5 C4 N15 C1 179.28(18) . .
O8 C8 N16 C2 0.3(3) . .
N14 C8 N16 C2 -178.50(19) . .
O8 C8 N16 C4 176.3(2) . .
N14 C8 N16 C4 -2.5(3) . .
N18 C2 N16 C8 -94.3(2) . .
N18 C2 N16 C4 90.3(2) . .
N15 C4 N16 C8 111.0(2) . .
C6 C4 N16 C8 -123.0(2) . .
C5 C4 N16 C8 1.2(2) . .
N15 C4 N16 C2 -73.3(3) . .
C6 C4 N16 C2 52.7(3) . .
C5 C4 N16 C2 176.9(2) . .
O2 C36 N17 C1 1.5(3) . .
N20 C36 N17 C1 -178.30(18) . .
O2 C36 N17 C38 171.3(2) . .
N20 C36 N17 C38 -8.5(2) . .
N15 C1 N17 C36 -100.2(2) . .
N15 C1 N17 C38 91.2(3) . .
N18 C38 N17 C36 115.0(2) . .
C35 C38 N17 C36 -119.3(2) . .
C37 C38 N17 C36 5.4(2) . .
N18 C38 N17 C1 -75.6(2) . .
C35 C38 N17 C1 50.1(3) . .
C37 C38 N17 C1 174.77(19) . .
O7 C39 N18 C2 2.2(4) . .
N19 C39 N18 C2 179.98(19) . .
O7 C39 N18 C38 -172.4(2) . .
N19 C39 N18 C38 5.4(3) . .
N16 C2 N18 C39 99.0(2) . .
N16 C2 N18 C38 -87.1(2) . .
N17 C38 N18 C39 -113.3(2) . .
C35 C38 N18 C39 120.4(2) . .
C37 C38 N18 C39 -3.6(2) . .
N17 C38 N18 C2 72.3(3) . .
C35 C38 N18 C2 -54.0(3) . .
C37 C38 N18 C2 -177.98(19) . .
O7 C39 N19 C34 -0.9(3) . .
N18 C39 N19 C34 -178.64(19) . .
O7 C39 N19 C37 172.8(2) . .
N18 C39 N19 C37 -5.0(3) . .
N2 C34 N19 C39 -101.7(2) . .
N2 C34 N19 C37 85.4(3) . .
N20 C37 N19 C39 111.9(2) . .
C40 C37 N19 C39 -121.3(2) . .
C38 C37 N19 C39 2.6(2) . .
N20 C37 N19 C34 -74.7(3) . .
C40 C37 N19 C34 52.1(3) . .
C38 C37 N19 C34 175.9(2) . .
O2 C36 N20 C33 -2.2(3) . .
N17 C36 N20 C33 177.59(19) . .
O2 C36 N20 C37 -171.5(2) . .
N17 C36 N20 C37 8.2(3) . .
N1 C33 N20 C36 103.1(2) . .
N1 C33 N20 C37 -88.9(3) . .
N19 C37 N20 C36 -113.9(2) . .
C40 C37 N20 C36 119.0(2) . .
C38 C37 N20 C36 -4.6(2) . .
N19 C37 N20 C33 77.2(3) . .
C40 C37 N20 C33 -50.0(3) . .
C38 C37 N20 C33 -173.58(19) . .
